data_7223963
loop_
_publ_author_name
'Yang, Pengpeng'
'Lin, Chenguang'
'Zhuang, Wei'
'Wen, Qingshi'
'Zou, Fengxia'
'Zhou, Jingwei'
'Wu, Jinglan'
'Ying, Hanjie'

_publ_section_title
;
 Insight into a direct solid--solid transformation: a potential approach
 for the removal of residual solvents
;
_journal_issue 10
_journal_name_full CrystEngComm
_journal_page_first 1699
_journal_paper_doi 10.1039/C6CE00034G
_journal_volume 18
_journal_year 2016
_chemical_absolute_configuration ad
_chemical_compound_source ' nucleic acid degradation product'
_chemical_formula_moiety cAMPNa_CH3OH_3H2O
_chemical_formula_sum 'C11 H21 N5 Na O10 P'
_chemical_formula_weight 437.29
_chemical_name_common 'ADENOSINE-3',5'-CYCLIC PHOSPHATE SODIUM'
_chemical_name_systematic 'ADENOSINE-3',5'-CYCLIC PHOSPHATE SODIUM '
_chemical_properties_physical Heat-sensitive
_space_group_IT_number 19
_symmetry_cell_setting orthorhombic
_symmetry_space_group_name_Hall 'P 2ac 2ab'
_symmetry_space_group_name_H-M 'P 21 21 21'
_atom_sites_solution_hydrogens geom
_atom_sites_solution_primary direct
_atom_sites_solution_secondary difmap
_audit_creation_method SHELXL-97
_audit_update_record
;
2014-09-29 deposited with the CCDC.
2016-01-21 downloaded from the CCDC.
;
_cell_angle_alpha 90.00
_cell_angle_beta 90.00
_cell_angle_gamma 90.00
_cell_formula_units_Z 4
_cell_length_a 6.5021(10)
_cell_length_b 7.0943(11)
_cell_length_c 39.198(6)
_cell_measurement_reflns_used 5360
_cell_measurement_temperature 296(2)
_cell_measurement_theta_max 27.66
_cell_measurement_theta_min 3.05
_cell_volume 1808.1(5)
_computing_cell_refinement 'Bruker SAINT'
_computing_data_collection 'Bruker APEX2'
_computing_data_reduction 'Bruker SAINT'
_computing_molecular_graphics 'Bruker SHELXTL'
_computing_publication_material 'Bruker SHELXTL'
_computing_structure_refinement 'SHELXL-97 (Sheldrick, 2008)'
_computing_structure_solution 'SHELXS-97 (Sheldrick, 2008)'
_diffrn_ambient_temperature 296(2)
_diffrn_measured_fraction_theta_full 0.997
_diffrn_measured_fraction_theta_max 0.997
_diffrn_measurement_device_type 'Bruker APEX-II CCD'
_diffrn_measurement_method '\f and \w scans'
_diffrn_radiation_monochromator graphite
_diffrn_radiation_source 'fine-focus sealed tube'
_diffrn_radiation_type MoK\a
_diffrn_radiation_wavelength 0.71073
_diffrn_reflns_av_R_equivalents 0.0221
_diffrn_reflns_av_sigmaI/netI 0.0228
_diffrn_reflns_limit_h_max 7
_diffrn_reflns_limit_h_min -7
_diffrn_reflns_limit_k_max 7
_diffrn_reflns_limit_k_min -8
_diffrn_reflns_limit_l_max 41
_diffrn_reflns_limit_l_min -46
_diffrn_reflns_number 10127
_diffrn_reflns_theta_full 25.00
_diffrn_reflns_theta_max 25.00
_diffrn_reflns_theta_min 2.08
_exptl_absorpt_coefficient_mu 0.241
_exptl_absorpt_correction_T_max 0.9557
_exptl_absorpt_correction_T_min 0.9400
_exptl_absorpt_correction_type multi-scan
_exptl_absorpt_process_details sadabs
_exptl_crystal_colour colorless
_exptl_crystal_density_diffrn 1.606
_exptl_crystal_density_method 'not measured'
_exptl_crystal_description block
_exptl_crystal_F_000 912
_exptl_crystal_recrystallization_method 'Re-crystallisation from solvent: methanol and water'
_exptl_crystal_size_max 0.26
_exptl_crystal_size_mid 0.23
_exptl_crystal_size_min 0.19
_refine_diff_density_max 1.017
_refine_diff_density_min -0.517
_refine_diff_density_rms 0.069
_refine_ls_abs_structure_details 'Flack H D (1983), Acta Cryst. A39, 876-881'
_refine_ls_abs_structure_Flack 0.1(2)
_refine_ls_extinction_method none
_refine_ls_goodness_of_fit_ref 1.160
_refine_ls_hydrogen_treatment constr
_refine_ls_matrix_type full
_refine_ls_number_parameters 256
_refine_ls_number_reflns 3198
_refine_ls_number_restraints 7
_refine_ls_restrained_S_all 1.181
_refine_ls_R_factor_all 0.0505
_refine_ls_R_factor_gt 0.0480
_refine_ls_shift/su_max 0.003
_refine_ls_shift/su_mean 0.000
_refine_ls_structure_factor_coef Fsqd
_refine_ls_weighting_details 'calc w=1/[\s^2^(Fo^2^)+(0.0604P)^2^+1.9407P] where P=(Fo^2^+2Fc^2^)/3'
_refine_ls_weighting_scheme calc
_refine_ls_wR_factor_gt 0.1266
_refine_ls_wR_factor_ref 0.1279
_reflns_number_gt 3029
_reflns_number_total 3198
_reflns_threshold_expression >2sigma(I)
_cod_data_source_file c6ce00034g2.cif
_cod_data_source_block mo_20140917campna1_0m
_cod_depositor_comments
;
The following automatic conversions were performed:

'_symmetry_cell_setting' value 'Orthorhombic' changed to
'orthorhombic' according to
/usr/data/users/saulius/crontab/automatic-downloads/rss-feeds/RSC/lib/dictionaries/cif_core.dic
dictionary named 'cif_core.dic' version 2.4.2 from 2011-04-26.

Automatic conversion script
Id: cif_fix_values 4268 2015-11-12 08:31:59Z antanas 

 Adding full bibliography for 7223962--7223963.cif.
;
_cod_original_sg_symbol_H-M 'P2(1)2(1)2(1) '
_cod_database_code 7223963

loop_
_symmetry_equiv_pos_as_xyz
'x, y, z'
'-x+1/2, -y, z+1/2'
'-x, y+1/2, -z+1/2'
'x+1/2, -y+1/2, -z'

loop_
_atom_site_label
_atom_site_type_symbol
_atom_site_fract_x
_atom_site_fract_y
_atom_site_fract_z
_atom_site_U_iso_or_equiv
_atom_site_adp_type
_atom_site_occupancy
_atom_site_symmetry_multiplicity
_atom_site_calc_flag
_atom_site_refinement_flags
P1 P 0.75496(15) -0.33502(13) 0.81565(2) 0.0267(2) Uani 1 1 d .
O6 O 0.6189(4) -0.3113(4) 0.84979(6) 0.0280(6) Uani 1 1 d .
O4 O 0.7394(5) -0.1630(4) 0.79436(6) 0.0404(6) Uani 1 1 d .
N5 N 0.7289(6) 0.4228(4) 0.94924(7) 0.0290(7) Uani 1 1 d .
O5 O 0.9868(4) -0.3542(4) 0.83026(6) 0.0330(6) Uani 1 1 d .
O1 O 0.4735(4) -0.2934(4) 0.91752(7) 0.0330(6) Uani 1 1 d .
H1 H 0.5554 -0.3745 0.9237 0.049 Uiso 1 1 calc R
N4 N 0.7452(6) 0.1087(4) 0.94392(7) 0.0257(6) Uani 1 1 d .
N3 N 0.7399(6) 0.0188(4) 1.00371(7) 0.0249(6) Uani 1 1 d .
C1 C 0.7312(6) 0.4124(5) 1.01501(8) 0.0247(7) Uani 1 1 d .
C2 C 0.7353(7) 0.1049(5) 1.03415(8) 0.0278(8) Uani 1 1 d .
H2 H 0.7334 0.0256 1.0530 0.033 Uiso 1 1 calc R
N2 N 0.7332(5) 0.2898(4) 1.04104(7) 0.0285(7) Uani 1 1 d .
C3 C 0.7406(6) 0.1458(5) 0.97853(8) 0.0239(7) Uani 1 1 d .
O2 O 0.9491(4) -0.0850(4) 0.90984(7) 0.0317(6) Uani 1 1 d .
N1 N 0.7290(6) 0.5966(4) 1.02279(8) 0.0322(7) Uani 1 1 d .
H1A H 0.5992 0.6357 1.0242 0.048 Uiso 1 1 d R
H1B H 0.7938 0.6609 1.0065 0.048 Uiso 1 1 d R
C4 C 0.7324(5) 0.3396(5) 0.98131(8) 0.0223(6) Uani 1 1 d .
C7 C 0.5829(6) -0.1349(5) 0.90495(9) 0.0236(8) Uani 1 1 d .
H7 H 0.4884 -0.0285 0.9020 0.028 Uiso 1 1 calc R
C6 C 0.7621(7) -0.0769(5) 0.92906(8) 0.0257(7) Uani 1 1 d .
H6 H 0.7706 -0.1693 0.9476 0.031 Uiso 1 1 calc R
C8 C 0.7000(5) -0.1703(5) 0.87175(8) 0.0216(7) Uani 1 1 d .
H8 H 0.7097 -0.0515 0.8591 0.026 Uiso 1 1 calc R
C5 C 0.7378(7) 0.2794(5) 0.92806(8) 0.0311(8) Uani 1 1 d .
H5 H 0.7389 0.2932 0.9045 0.037 Uiso 1 1 calc R
O3 O 0.6986(5) -0.5209(4) 0.80093(7) 0.0370(7) Uani 1 1 d .
C9 C 0.9121(6) -0.2239(5) 0.88434(8) 0.0245(8) Uani 1 1 d .
H9 H 0.9080 -0.3493 0.8948 0.029 Uiso 1 1 calc R
O7 O 0.9498(5) 0.1637(6) 0.79441(12) 0.0710(12) Uani 1 1 d .
H7A H 0.8809 0.0534 0.7986 0.085 Uiso 1 1 d R
H7B H 0.8827 0.2575 0.8035 0.085 Uiso 1 1 d R
C10 C 1.0639(6) -0.2225(6) 0.85525(9) 0.0337(9) Uani 1 1 d .
H10A H 1.0742 -0.0972 0.8455 0.040 Uiso 1 1 calc R
H10B H 1.1990 -0.2608 0.8631 0.040 Uiso 1 1 calc R
Na1 Na 0.5045(3) -0.0975(2) 0.74924(4) 0.0347(4) Uani 1 1 d .
O11 O 0.2625(5) -0.3447(5) 0.76919(7) 0.0497(8) Uani 1 1 d .
H11D H 0.2128 -0.3543 0.7900 0.060 Uiso 1 1 d R
H11E H 0.1600 -0.3362 0.7567 0.060 Uiso 1 1 d R
O8 O 0.3644(4) 0.1437(4) 0.78404(7) 0.0393(7) Uani 1 1 d .
H8A H 0.2433 0.1262 0.7868 0.047 Uiso 1 1 d R
H8B H 0.4057 0.1460 0.8053 0.047 Uiso 1 1 d R
O9 O 0.4947(6) 0.2445(5) 0.85197(9) 0.0584(9) Uani 1 1 d D
H9A H 0.5461 0.3377 0.8430 0.088 Uiso 1 1 calc R
C11 C 0.2882(13) 0.3019(11) 0.87013(19) 0.121(3) Uani 1 1 d DU
H11A H 0.2464 0.2030 0.8853 0.181 Uiso 1 1 calc R
H11B H 0.1833 0.3219 0.8533 0.181 Uiso 1 1 calc R
H11C H 0.3090 0.4159 0.8829 0.181 Uiso 1 1 calc R

loop_
_atom_site_aniso_label
_atom_site_aniso_U_11
_atom_site_aniso_U_22
_atom_site_aniso_U_33
_atom_site_aniso_U_23
_atom_site_aniso_U_13
_atom_site_aniso_U_12
P1 0.0306(5) 0.0285(5) 0.0210(4) -0.0060(4) -0.0053(4) 0.0005(5)
O6 0.0275(12) 0.0316(14) 0.0249(12) -0.0070(11) -0.0024(10) -0.0040(11)
O4 0.0519(17) 0.0442(16) 0.0251(12) 0.0040(12) -0.0062(14) -0.0043(17)
N5 0.0386(18) 0.0239(15) 0.0245(14) 0.0004(12) -0.0021(14) 0.0034(16)
O5 0.0310(13) 0.0407(15) 0.0273(12) -0.0129(12) -0.0050(11) 0.0070(13)
O1 0.0356(14) 0.0283(14) 0.0350(14) 0.0033(12) 0.0056(12) -0.0045(12)
N4 0.0373(16) 0.0195(14) 0.0205(13) -0.0031(11) 0.0004(14) 0.0028(15)
N3 0.0305(16) 0.0214(14) 0.0226(13) 0.0008(11) 0.0013(14) 0.0027(15)
C1 0.0227(17) 0.0258(17) 0.0255(16) -0.0041(14) -0.0025(15) 0.0040(16)
C2 0.033(2) 0.0297(19) 0.0210(16) 0.0015(13) -0.0037(16) 0.0039(18)
N2 0.0337(16) 0.0292(16) 0.0226(13) -0.0014(12) -0.0030(15) 0.0054(15)
C3 0.0235(16) 0.0260(17) 0.0221(15) -0.0033(14) -0.0032(15) 0.0031(18)
O2 0.0284(14) 0.0390(16) 0.0278(13) -0.0154(12) -0.0040(11) 0.0004(12)
N1 0.0419(19) 0.0244(15) 0.0303(15) -0.0043(12) -0.0010(16) 0.0061(16)
C4 0.0238(16) 0.0209(16) 0.0222(15) -0.0007(14) -0.0010(15) 0.0015(17)
C7 0.0277(17) 0.0203(19) 0.0229(16) 0.0004(15) 0.0006(14) 0.0023(15)
C6 0.038(2) 0.0195(16) 0.0200(15) -0.0024(13) -0.0015(17) -0.0007(19)
C8 0.0273(18) 0.0159(15) 0.0216(15) -0.0033(14) -0.0038(13) 0.0010(14)
C5 0.047(2) 0.0245(18) 0.0222(16) 0.0032(14) -0.0016(18) 0.004(2)
O3 0.0453(18) 0.0313(15) 0.0346(14) -0.0137(12) -0.0105(12) 0.0005(12)
C9 0.0313(19) 0.0267(19) 0.0154(15) -0.0030(14) -0.0050(14) 0.0004(15)
O7 0.0399(19) 0.0417(19) 0.131(4) 0.001(2) 0.008(2) 0.0026(16)
C10 0.0279(19) 0.045(2) 0.0283(19) -0.0125(18) -0.0014(15) 0.0027(17)
Na1 0.0403(8) 0.0334(8) 0.0305(7) 0.0015(6) -0.0023(6) 0.0019(7)
O11 0.0455(17) 0.0618(19) 0.0419(15) -0.0028(15) 0.0112(15) 0.002(2)
O8 0.0383(15) 0.0476(18) 0.0319(14) -0.0010(14) 0.0007(12) -0.0002(15)
O9 0.078(2) 0.0461(19) 0.0509(19) 0.0152(17) -0.0057(19) -0.001(2)
C11 0.171(7) 0.072(4) 0.120(5) -0.022(4) -0.066(5) 0.027(5)

loop_
_atom_type_symbol
_atom_type_description
_atom_type_scat_dispersion_real
_atom_type_scat_dispersion_imag
_atom_type_scat_source
C C 0.0033 0.0016 'International Tables Vol C Tables 4.2.6.8 and 6.1.1.4'
H H 0.0000 0.0000 'International Tables Vol C Tables 4.2.6.8 and 6.1.1.4'
N N 0.0061 0.0033 'International Tables Vol C Tables 4.2.6.8 and 6.1.1.4'
O O 0.0106 0.0060 'International Tables Vol C Tables 4.2.6.8 and 6.1.1.4'
Na Na 0.0362 0.0249 'International Tables Vol C Tables 4.2.6.8 and 6.1.1.4'
P P 0.1023 0.0942 'International Tables Vol C Tables 4.2.6.8 and 6.1.1.4'

loop_
_geom_angle_atom_site_label_1
_geom_angle_atom_site_label_2
_geom_angle_atom_site_label_3
_geom_angle
_geom_angle_site_symmetry_1
_geom_angle_site_symmetry_3
O4 P1 O3 119.71(15) . .
O4 P1 O6 110.11(16) . .
O3 P1 O6 106.23(16) . .
O4 P1 O5 109.40(18) . .
O3 P1 O5 107.01(16) . .
O6 P1 O5 103.07(13) . .
C8 O6 P1 111.9(2) . .
P1 O4 Na1 128.49(18) . .
C5 N5 C4 104.0(3) . .
C10 O5 P1 120.6(2) . .
C7 O1 H1 109.5 . .
C5 N4 C3 106.2(3) . .
C5 N4 C6 129.0(3) . .
C3 N4 C6 124.8(3) . .
C3 N3 C2 110.5(3) . .
N1 C1 N2 117.3(3) . .
N1 C1 C4 124.5(3) . .
N2 C1 C4 118.2(3) . .
N2 C2 N3 128.8(3) . .
N2 C2 H2 115.6 . .
N3 C2 H2 115.6 . .
C2 N2 C1 118.8(3) . .
N3 C3 C4 127.8(3) . .
N3 C3 N4 126.6(3) . .
C4 C3 N4 105.5(3) . .
C9 O2 C6 104.7(3) . .
C1 N1 H1A 109.2 . .
C1 N1 H1B 109.4 . .
H1A N1 H1B 109.5 . .
C3 C4 N5 110.7(3) . .
C3 C4 C1 115.9(3) . .
N5 C4 C1 133.5(3) . .
O1 C7 C8 114.5(3) . .
O1 C7 C6 112.0(3) . .
C8 C7 C6 100.8(3) . .
O1 C7 H7 109.7 . .
C8 C7 H7 109.7 . .
C6 C7 H7 109.7 . .
O2 C6 N4 108.3(3) . .
O2 C6 C7 107.8(3) . .
N4 C6 C7 115.4(3) . .
O2 C6 H6 108.4 . .
N4 C6 H6 108.4 . .
C7 C6 H6 108.4 . .
O6 C8 C9 111.0(3) . .
O6 C8 C7 116.5(3) . .
C9 C8 C7 102.6(3) . .
O6 C8 H8 108.8 . .
C9 C8 H8 108.8 . .
C7 C8 H8 108.8 . .
N5 C5 N4 113.6(3) . .
N5 C5 H5 123.2 . .
N4 C5 H5 123.2 . .
P1 O3 Na1 130.30(18) . 3_646
O2 C9 C10 114.6(3) . .
O2 C9 C8 102.1(3) . .
C10 C9 C8 110.4(3) . .
O2 C9 H9 109.8 . .
C10 C9 H9 109.9 . .
C8 C9 H9 109.9 . .
H7A O7 H7B 109.5 . .
O5 C10 C9 106.4(3) . .
O5 C10 H10A 110.5 . .
C9 C10 H10A 110.5 . .
O5 C10 H10B 110.5 . .
C9 C10 H10B 110.5 . .
H10A C10 H10B 108.6 . .
O8 Na1 O4 87.70(12) . .
O8 Na1 O8 176.51(13) . 3_646
O4 Na1 O8 91.52(11) . 3_646
O8 Na1 O3 95.49(12) . 3_656
O4 Na1 O3 173.01(14) . 3_656
O8 Na1 O3 85.66(11) 3_646 3_656
O8 Na1 O11 83.07(12) . 3_656
O4 Na1 O11 88.00(12) . 3_656
O8 Na1 O11 100.31(12) 3_646 3_656
O3 Na1 O11 86.21(12) 3_656 3_656
O8 Na1 O11 94.88(12) . .
O4 Na1 O11 92.00(12) . .
O8 Na1 O11 81.74(11) 3_646 .
O3 Na1 O11 93.92(12) 3_656 .
O11 Na1 O11 177.95(13) 3_656 .
O8 Na1 Na1 42.47(8) . 3_656
O4 Na1 Na1 101.13(10) . 3_656
O8 Na1 Na1 140.99(11) 3_646 3_656
O3 Na1 Na1 77.36(9) 3_656 3_656
O11 Na1 Na1 44.37(9) 3_656 3_656
O11 Na1 Na1 133.68(12) . 3_656
O8 Na1 Na1 134.89(12) . 3_646
O4 Na1 Na1 78.65(9) . 3_646
O8 Na1 Na1 41.63(8) 3_646 3_646
O3 Na1 Na1 103.18(10) 3_656 3_646
O11 Na1 Na1 138.15(12) 3_656 3_646
O11 Na1 Na1 43.79(9) . 3_646
Na1 Na1 Na1 177.32(11) 3_656 3_646
Na1 O11 Na1 91.84(11) 3_646 .
Na1 O11 H11D 116.3 3_646 .
Na1 O11 H11D 125.4 . .
Na1 O11 H11E 112.0 3_646 .
Na1 O11 H11E 105.8 . .
H11D O11 H11E 105.0 . .
Na1 O8 Na1 95.89(10) . 3_656
Na1 O8 H8A 110.0 . .
Na1 O8 H8A 122.4 3_656 .
Na1 O8 H8B 116.3 . .
Na1 O8 H8B 113.1 3_656 .
H8A O8 H8B 100.1 . .
C11 O9 H9A 109.5 . .
O9 C11 H11A 109.5 . .
O9 C11 H11B 109.5 . .
H11A C11 H11B 109.5 . .
O9 C11 H11C 109.5 . .
H11A C11 H11C 109.5 . .
H11B C11 H11C 109.5 . .

loop_
_geom_bond_atom_site_label_1
_geom_bond_atom_site_label_2
_geom_bond_distance
_geom_bond_site_symmetry_2
P1 O4 1.482(3) .
P1 O3 1.486(3) .
P1 O6 1.613(3) .
P1 O5 1.618(3) .
O6 C8 1.421(4) .
O4 Na1 2.382(3) .
N5 C5 1.314(4) .
N5 C4 1.389(4) .
O5 C10 1.444(5) .
O1 C7 1.419(5) .
O1 H1 0.8200 .
N4 C5 1.362(4) .
N4 C3 1.382(4) .
N4 C6 1.444(4) .
N3 C3 1.336(4) .
N3 C2 1.341(4) .
C1 N1 1.342(5) .
C1 N2 1.341(5) .
C1 C4 1.419(5) .
C2 N2 1.339(5) .
C2 H2 0.9300 .
C3 C4 1.380(5) .
O2 C9 1.424(4) .
O2 C6 1.431(5) .
N1 H1A 0.8900 .
N1 H1B 0.8900 .
C7 C8 1.528(5) .
C7 C6 1.556(5) .
C7 H7 0.9800 .
C6 H6 0.9800 .
C8 C9 1.513(5) .
C8 H8 0.9800 .
C5 H5 0.9300 .
O3 Na1 2.430(3) 3_646
C9 C10 1.508(5) .
C9 H9 0.9800 .
O7 H7A 0.9162 .
O7 H7B 0.8718 .
C10 H10A 0.9700 .
C10 H10B 0.9700 .
Na1 O8 2.370(3) .
Na1 O8 2.409(3) 3_646
Na1 O3 2.430(3) 3_656
Na1 O11 2.457(4) 3_656
Na1 O11 2.482(4) .
Na1 Na1 3.5481(6) 3_656
Na1 Na1 3.5481(6) 3_646
O11 Na1 2.457(4) 3_646
O11 H11D 0.8792 .
O11 H11E 0.8296 .
O8 Na1 2.409(3) 3_656
O8 H8A 0.8046 .
O8 H8B 0.8749 .
O9 C11 1.573(8) .
O9 H9A 0.8200 .
C11 H11A 0.9600 .
C11 H11B 0.9600 .
C11 H11C 0.9600 .

loop_
_geom_torsion_atom_site_label_1
_geom_torsion_atom_site_label_2
_geom_torsion_atom_site_label_3
_geom_torsion_atom_site_label_4
_geom_torsion
_geom_torsion_site_symmetry_1
_geom_torsion_site_symmetry_4
O4 P1 O6 C8 -66.9(3) . .
O3 P1 O6 C8 162.1(2) . .
O5 P1 O6 C8 49.7(3) . .
O3 P1 O4 Na1 31.1(3) . .
O6 P1 O4 Na1 -92.3(2) . .
O5 P1 O4 Na1 155.06(19) . .
O4 P1 O5 C10 68.6(3) . .
O3 P1 O5 C10 -160.3(3) . .
O6 P1 O5 C10 -48.5(3) . .
C3 N3 C2 N2 -0.5(7) . .
N3 C2 N2 C1 1.4(7) . .
N1 C1 N2 C2 180.0(4) . .
C4 C1 N2 C2 -0.3(6) . .
C2 N3 C3 C4 -1.7(6) . .
C2 N3 C3 N4 179.9(4) . .
C5 N4 C3 N3 178.2(4) . .
C6 N4 C3 N3 -3.8(6) . .
C5 N4 C3 C4 -0.5(4) . .
C6 N4 C3 C4 177.5(4) . .
N3 C3 C4 N5 -177.9(4) . .
N4 C3 C4 N5 0.8(5) . .
N3 C3 C4 C1 2.7(6) . .
N4 C3 C4 C1 -178.6(3) . .
C5 N5 C4 C3 -0.8(5) . .
C5 N5 C4 C1 178.5(4) . .
N1 C1 C4 C3 178.2(4) . .
N2 C1 C4 C3 -1.5(5) . .
N1 C1 C4 N5 -1.0(7) . .
N2 C1 C4 N5 179.2(4) . .
C9 O2 C6 N4 -153.5(3) . .
C9 O2 C6 C7 -27.9(3) . .
C5 N4 C6 O2 59.8(5) . .
C3 N4 C6 O2 -117.8(4) . .
C5 N4 C6 C7 -61.1(5) . .
C3 N4 C6 C7 121.3(4) . .
O1 C7 C6 O2 121.6(3) . .
C8 C7 C6 O2 -0.6(4) . .
O1 C7 C6 N4 -117.3(3) . .
C8 C7 C6 N4 120.5(3) . .
P1 O6 C8 C9 -63.3(3) . .
P1 O6 C8 C7 179.8(2) . .
O1 C7 C8 O6 28.0(4) . .
C6 C7 C8 O6 148.4(3) . .
O1 C7 C8 C9 -93.5(3) . .
C6 C7 C8 C9 26.9(3) . .
C4 N5 C5 N4 0.5(5) . .
C3 N4 C5 N5 0.0(5) . .
C6 N4 C5 N5 -177.9(4) . .
O4 P1 O3 Na1 -18.2(3) . 3_646
O6 P1 O3 Na1 107.2(2) . 3_646
O5 P1 O3 Na1 -143.2(2) . 3_646
C6 O2 C9 C10 164.6(3) . .
C6 O2 C9 C8 45.3(3) . .
O6 C8 C9 O2 -170.4(3) . .
C7 C8 C9 O2 -45.2(3) . .
O6 C8 C9 C10 67.4(4) . .
C7 C8 C9 C10 -167.4(3) . .
P1 O5 C10 C9 54.0(4) . .
O2 C9 C10 O5 -172.8(3) . .
C8 C9 C10 O5 -58.3(4) . .
P1 O4 Na1 O8 114.3(2) . .
P1 O4 Na1 O8 -62.3(2) . 3_646
P1 O4 Na1 O3 -128.4(10) . 3_656
P1 O4 Na1 O11 -162.6(2) . 3_656
P1 O4 Na1 O11 19.5(2) . .
P1 O4 Na1 Na1 154.8(2) . 3_656
P1 O4 Na1 Na1 -22.5(2) . 3_646
O8 Na1 O11 Na1 -159.14(12) . 3_646
O4 Na1 O11 Na1 -71.28(12) . 3_646
O8 Na1 O11 Na1 19.97(9) 3_646 3_646
O3 Na1 O11 Na1 105.00(12) 3_656 3_646
O11 Na1 O11 Na1 -161(3) 3_656 3_646
Na1 Na1 O11 Na1 -178.76(15) 3_656 3_646
O4 Na1 O8 Na1 109.27(12) . 3_656
O8 Na1 O8 Na1 -173.6(14) 3_646 3_656
O3 Na1 O8 Na1 -64.50(11) 3_656 3_656
O11 Na1 O8 Na1 21.00(10) 3_656 3_656
O11 Na1 O8 Na1 -158.92(13) . 3_656
Na1 Na1 O8 Na1 -179.28(16) 3_646 3_656
